data_2105508
loop_
_publ_author_name
'Ferguson, G.'
'Glidewell, C.'
'Gregson, R. M.'
'Meehan, P. R.'

_publ_section_title
;
 Chain, Sheet and Framework Structures in the Adducts of Phenylphosphonic
 Acid with 4,4'-Bipyridyl (1/1), Piperazine (2/1) and
 1,4-Diazabicyclo[2.2.2]octane (2/1)
;
_journal_issue 2
_journal_name_full 'Acta Crystallographica Section B'
_journal_page_first 129
_journal_page_last 138
_journal_paper_doi 10.1107/S0108768197010124
_journal_volume 54
_journal_year 1998
_chemical_formula_moiety 'C16 H15 N2 O3 P '
_chemical_formula_sum 'C16 H15 N2 O3 P'
_chemical_formula_weight 314.27
_chemical_name_systematic
;
Phenylphosphonic acid--4,4'-bipyridyl (1/1).
;
_space_group_IT_number 2
_symmetry_cell_setting triclinic
_symmetry_space_group_name_Hall '-P 1'
_symmetry_space_group_name_H-M 'P -1'
_cell_angle_alpha 77.138(9)
_cell_angle_beta 74.345(10)
_cell_angle_gamma 75.477(8)
_cell_formula_units_Z 2
_cell_length_a 6.9026(8)
_cell_length_b 9.7086(9)
_cell_length_c 12.201(2)
_cell_measurement_reflns_used 25
_cell_measurement_temperature 294.0(10)
_cell_measurement_theta_max 18.97
_cell_measurement_theta_min 9.30
_cell_volume 751.55(17)
_computing_cell_refinement 'SET4 and CELDIM (Enraf-Nonius, 1992)'
_computing_data_collection 'CAD4 (Enraf-Nonius, 1989)'
_computing_data_reduction 'DATRD2 in NRCVAX96 (Gabe et al., 1989)'
_computing_molecular_graphics 'NRCVAX96, ORTEP (Johnson, 1976), PLATON (Spek, 1996a), PLUTON (Spek 1996b)'
_computing_publication_material 'NRCVAX96, SHELXL93  and WordPerfect macro PRPCIF97 (Ferguson, 1997)'
_computing_structure_refinement 'NRCVAX96 and SHELXL93 (Sheldrick, 1993)'
_computing_structure_solution 'SOLVER in NRCVAX96'
_diffrn_ambient_temperature 294.0(10)
_diffrn_measurement_device 'Enraf-Nonius CAD-4'
_diffrn_measurement_method \q/2\q
_diffrn_radiation_monochromator graphite
_diffrn_radiation_source 'X-ray tube'
_diffrn_radiation_type MoK\a
_diffrn_radiation_wavelength 0.7107
_diffrn_reflns_av_R_equivalents 0.050
_diffrn_reflns_av_sigmaI/netI 0.0246
_diffrn_reflns_limit_h_max 8
_diffrn_reflns_limit_h_min -8
_diffrn_reflns_limit_k_max 12
_diffrn_reflns_limit_k_min 0
_diffrn_reflns_limit_l_max 15
_diffrn_reflns_limit_l_min -15
_diffrn_reflns_number 3420
_diffrn_reflns_theta_full 27.37
_diffrn_reflns_theta_max 27.37
_diffrn_reflns_theta_min 2.19
_diffrn_standards_decay_% 'No decay, variation 2.5'
_diffrn_standards_interval_time 120
_diffrn_standards_number 3
_exptl_absorpt_coefficient_mu 0.197
_exptl_absorpt_correction_T_max 0.9994
_exptl_absorpt_correction_T_min 0.9102
_exptl_absorpt_correction_type 'empirical, \y-scans at 4\% steps (North et al., 1968)'
_exptl_absorpt_process_details '(North et al., 1968)'
_exptl_crystal_colour colourless
_exptl_crystal_density_diffrn 1.389
_exptl_crystal_density_meas ?
_exptl_crystal_description block
_exptl_crystal_F_000 328
_exptl_crystal_size_max 0.42
_exptl_crystal_size_mid 0.29
_exptl_crystal_size_min 0.19
_refine_diff_density_max 0.267
_refine_diff_density_min -0.265
_refine_ls_extinction_coef 0.017(4)
_refine_ls_extinction_method 'SHELXL93 (Sheldrick, 1993)'
_refine_ls_goodness_of_fit_all 1.066
_refine_ls_goodness_of_fit_ref 1.192
_refine_ls_hydrogen_treatment constr
_refine_ls_matrix_type full
_refine_ls_number_parameters 202
_refine_ls_number_reflns 3418
_refine_ls_number_restraints 0
_refine_ls_restrained_S_all 1.066
_refine_ls_restrained_S_obs 1.192
_refine_ls_R_factor_all 0.0672
_refine_ls_R_factor_gt 0.0465
_refine_ls_shift/su_max -0.002
_refine_ls_shift/su_mean 0.000
_refine_ls_structure_factor_coef Fsqd
_refine_ls_weighting_scheme
;calc w = 1/[\s^2^(Fo^2^) + (0.0706P)^2^ + 0.1437P], where
P = (Fo^2^ + 2Fc^2^)/3
;
_refine_ls_wR_factor_all 0.1328
_refine_ls_wR_factor_ref 0.1250
_reflns_number_gt 2474
_reflns_number_total 3418
_reflns_threshold_expression I>2\s(I)
_cod_data_source_file ab0379.cif
_cod_data_source_block 1
_cod_depositor_comments
;
The following automatic conversions were performed:

'_exptl_crystal_density_meas' value 'not measured' was changed to '?'
- the value is perceived as not measured.

Automatic conversion script
Id: cif_fix_values 3008 2015-01-20 13:52:24Z robertas 
;
_cod_original_cell_volume 751.6(2)
_cod_database_code 2105508

loop_
_symmetry_equiv_pos_as_xyz
'x, y, z'
'-x, -y, -z'

loop_
_atom_site_label
_atom_site_fract_x
_atom_site_fract_y
_atom_site_fract_z
_atom_site_U_iso_or_equiv
_atom_site_adp_type
_atom_site_calc_flag
_atom_site_refinement_flags
_atom_site_occupancy
_atom_site_type_symbol
P1 0.12201(8) 0.18433(5) -0.07315(5) 0.0454(2) Uani d . 1 P
O11 0.1962(2) 0.0648(2) 0.01939(14) 0.0555(4) Uani d . 1 O
O12 -0.0855(2) 0.1716(2) -0.09156(14) 0.0547(4) Uani d . 1 O
O13 0.1065(2) 0.33274(15) -0.04913(14) 0.0548(4) Uani d . 1 O
C11 0.3055(3) 0.1634(2) -0.2079(2) 0.0446(5) Uani d . 1 C
C12 0.5146(3) 0.1384(2) -0.2122(2) 0.0534(5) Uani d . 1 C
C13 0.6575(4) 0.1253(3) -0.3144(3) 0.0672(7) Uani d . 1 C
C14 0.5955(5) 0.1362(3) -0.4147(3) 0.0746(7) Uani d . 1 C
C15 0.3905(5) 0.1612(3) -0.4124(2) 0.0758(8) Uani d . 1 C
C16 0.2455(4) 0.1755(3) -0.3104(2) 0.0603(6) Uani d . 1 C
N21 0.3223(3) 0.3586(2) 0.0836(2) 0.0467(4) Uani d . 1 N
C22 0.3139(3) 0.4783(2) 0.1227(2) 0.0511(5) Uani d . 1 C
C23 0.4477(3) 0.4808(2) 0.1875(2) 0.0494(5) Uani d . 1 C
C24 0.5918(3) 0.3575(2) 0.2147(2) 0.0410(4) Uani d . 1 C
C25 0.5933(3) 0.2346(2) 0.1730(2) 0.0509(5) Uani d . 1 C
C26 0.4581(4) 0.2389(2) 0.1076(2) 0.0521(5) Uani d . 1 C
N31 1.0111(3) 0.3449(2) 0.4223(2) 0.0663(6) Uani d . 1 N
C32 1.0468(4) 0.2504(3) 0.3516(2) 0.0630(6) Uani d . 1 C
C33 0.9175(3) 0.2507(3) 0.2826(2) 0.0541(5) Uani d . 1 C
C34 0.7383(3) 0.3546(2) 0.2849(2) 0.0438(5) Uani d . 1 C
C35 0.7013(4) 0.4543(2) 0.3577(2) 0.0600(6) Uani d . 1 C
C36 0.8411(4) 0.4445(3) 0.4229(2) 0.0703(7) Uani d . 1 C
H12 -0.1088 0.0868 -0.0607 0.082 Uiso calc R 1 H
H12A 0.5584 0.1305 -0.1449 0.064 Uiso calc R 1 H
H13 0.7967 0.1091 -0.3158 0.081 Uiso calc R 1 H
H14 0.6925 0.1267 -0.4837 0.089 Uiso calc R 1 H
H15 0.3485 0.1686 -0.4802 0.091 Uiso calc R 1 H
H16 0.1066 0.1934 -0.3101 0.072 Uiso calc R 1 H
H21 0.2266 0.3589 0.0363 0.056 Uiso calc R 1 H
H22 0.2168 0.5608 0.1060 0.061 Uiso calc R 1 H
H23 0.4418 0.5653 0.2133 0.059 Uiso calc R 1 H
H25 0.6863 0.1496 0.1896 0.061 Uiso calc R 1 H
H26 0.4614 0.1566 0.0796 0.063 Uiso calc R 1 H
H32 1.1665 0.1798 0.3484 0.076 Uiso calc R 1 H
H33 0.9506 0.1816 0.2350 0.065 Uiso calc R 1 H
H35 0.5837 0.5269 0.3625 0.072 Uiso calc R 1 H
H36 0.8135 0.5129 0.4706 0.084 Uiso calc R 1 H

loop_
_atom_site_aniso_label
_atom_site_aniso_U_11
_atom_site_aniso_U_22
_atom_site_aniso_U_33
_atom_site_aniso_U_12
_atom_site_aniso_U_13
_atom_site_aniso_U_23
P1 0.0471(3) 0.0381(3) 0.0622(4) -0.0085(2) -0.0343(3) -0.0043(2)
O11 0.0569(9) 0.0500(8) 0.0712(10) -0.0162(7) -0.0410(8) 0.0053(7)
O12 0.0467(8) 0.0467(8) 0.0804(11) -0.0107(6) -0.0387(8) 0.0008(7)
O13 0.0626(10) 0.0404(8) 0.0746(10) -0.0020(6) -0.0403(8) -0.0156(7)
C11 0.0523(12) 0.0295(8) 0.0627(12) -0.0076(8) -0.0337(10) -0.0045(8)
C12 0.0537(13) 0.0472(11) 0.0694(14) -0.0104(9) -0.0339(11) -0.0056(10)
C13 0.0525(14) 0.0645(15) 0.088(2) -0.0127(11) -0.0213(13) -0.0121(13)
C14 0.077(2) 0.073(2) 0.070(2) -0.0122(14) -0.0144(14) -0.0113(13)
C15 0.090(2) 0.084(2) 0.061(2) -0.011(2) -0.036(2) -0.0126(14)
C16 0.0626(14) 0.0614(14) 0.071(2) -0.0107(11) -0.0415(13) -0.0088(11)
N21 0.0478(10) 0.0494(9) 0.0525(10) -0.0149(7) -0.0251(8) -0.0054(7)
C22 0.0510(12) 0.0418(10) 0.0646(13) -0.0022(9) -0.0295(10) -0.0051(9)
C23 0.0573(13) 0.0369(10) 0.0635(13) -0.0076(9) -0.0295(10) -0.0105(9)
C24 0.0423(10) 0.0400(10) 0.0459(10) -0.0101(8) -0.0173(8) -0.0071(8)
C25 0.0566(13) 0.0379(10) 0.0674(14) -0.0020(9) -0.0327(11) -0.0130(9)
C26 0.0626(13) 0.0419(10) 0.0645(13) -0.0117(9) -0.0312(11) -0.0129(9)
N31 0.0679(13) 0.0746(13) 0.0726(13) -0.0159(11) -0.0405(11) -0.0135(11)
C32 0.0488(13) 0.075(2) 0.071(2) -0.0032(11) -0.0293(12) -0.0152(12)
C33 0.0489(12) 0.0622(13) 0.0585(13) -0.0063(10) -0.0222(10) -0.0185(10)
C34 0.0473(11) 0.0424(10) 0.0498(11) -0.0135(8) -0.0224(9) -0.0051(8)
C35 0.0676(15) 0.0479(12) 0.078(2) -0.0013(10) -0.0408(13) -0.0203(11)
C36 0.087(2) 0.0620(14) 0.083(2) -0.0076(13) -0.049(2) -0.0259(13)

loop_
_atom_type_symbol
_atom_type_description
_atom_type_scat_dispersion_real
_atom_type_scat_dispersion_imag
_atom_type_scat_source
C C 0.0033 0.0016 'International Tables Vol C Tables 4.2.6.8 and 6.1.1.4'
H H 0.0000 0.0000 'International Tables Vol C Tables 4.2.6.8 and 6.1.1.4'
N N 0.0061 0.0033 'International Tables Vol C Tables 4.2.6.8 and 6.1.1.4'
O O 0.0106 0.0060 'International Tables Vol C Tables 4.2.6.8 and 6.1.1.4'
P P 0.1023 0.0942 'International Tables Vol C Tables 4.2.6.8 and 6.1.1.4'

loop_
_geom_angle_atom_site_label_1
_geom_angle_atom_site_label_2
_geom_angle_atom_site_label_3
_geom_angle
_geom_angle_publ_flag
O11 P1 O12 112.02(9) yes
O11 P1 O13 112.74(9) yes
O11 P1 C11 107.73(9) yes
O12 P1 O13 109.89(8) yes
O12 P1 C11 106.09(9) yes
O13 P1 C11 108.04(9) yes
P1 C11 C12 119.9(2) yes
P1 C11 C16 122.2(2) yes
C11 C12 C13 121.0(2) yes
C11 C16 C15 120.6(2) yes
C12 C11 C16 117.9(2) yes
C12 C13 C14 120.3(2) yes
C13 C14 C15 119.7(3) yes
C14 C15 C16 120.5(2) yes
C22 N21 C26 120.7(2) yes
N21 C22 C23 120.6(2) yes
N21 C26 C25 121.2(2) yes
C22 C23 C24 120.3(2) yes
C23 C24 C25 117.0(2) yes
C23 C24 C34 122.3(2) yes
C24 C34 C33 121.6(2) yes
C24 C34 C35 121.8(2) yes
C25 C24 C34 120.7(2) yes
C26 C25 C24 120.1(2) yes
C32 N31 C36 115.9(2) yes
N31 C32 C33 124.2(2) yes
N31 C36 C35 124.6(2) yes
C32 C33 C34 119.5(2) yes
C33 C34 C35 116.6(2) yes
C34 C35 C36 119.3(2) yes

loop_
_geom_bond_atom_site_label_1
_geom_bond_atom_site_label_2
_geom_bond_distance
_geom_bond_publ_flag
P1 O11 1.5213(15) yes
P1 O12 1.5467(14) yes
P1 O13 1.5058(14) yes
P1 C11 1.801(2) yes
C11 C12 1.391(3) yes
C11 C16 1.392(3) yes
C12 C13 1.374(4) yes
C13 C14 1.377(4) yes
C14 C15 1.368(4) yes
C15 C16 1.381(4) yes
N21 C22 1.334(3) yes
N21 C26 1.328(3) yes
C22 C23 1.376(3) yes
C23 C24 1.391(3) yes
C24 C25 1.394(3) yes
C24 C34 1.484(2) yes
C25 C26 1.369(3) yes
N31 C32 1.330(3) yes
N31 C36 1.320(3) yes
C32 C33 1.382(3) yes
C33 C34 1.384(3) yes
C34 C35 1.388(3) yes
C35 C36 1.382(3) yes

loop_
_geom_torsion_atom_site_label_1
_geom_torsion_atom_site_label_2
_geom_torsion_atom_site_label_3
_geom_torsion_atom_site_label_4
_geom_torsion
_geom_torsion_publ_flag
O11 P1 C11 C12 -46.0(2) no
O11 P1 C11 C16 136.0(2) no
O12 P1 C11 C12 -166.1(2) no
O12 P1 C11 C16 15.8(2) no
O13 P1 C11 C12 76.1(2) no
O13 P1 C11 C16 -102.0(2) no
P1 C11 C12 C13 -178.5(2) no
P1 C11 C16 C15 178.9(2) no
C11 C12 C13 C14 -0.3(4) no
C12 C11 C16 C15 0.8(3) no
C12 C13 C14 C15 0.5(4) no
C13 C14 C15 C16 0.0(4) no
C14 C15 C16 C11 -0.6(4) no
C16 C11 C12 C13 -0.4(3) no
N21 C22 C23 C24 -1.0(3) no
C22 N21 C26 C25 -0.1(4) no
C22 C23 C24 C25 0.3(3) no
C22 C23 C24 C34 -179.6(2) no
C23 C24 C25 C26 0.5(3) no
C24 C25 C26 N21 -0.7(4) no
C26 N21 C22 C23 0.9(3) no
C34 C24 C25 C26 -179.6(2) no
C36 N31 C32 C33 -0.9(4) no
N31 C32 C33 C34 0.2(4) no
C32 C33 C34 C24 -178.5(2) no
C32 C33 C34 C35 0.5(4) no
C23 C24 C34 C33 -159.9(2) no
C25 C24 C34 C33 20.2(3) no
C23 C24 C34 C35 21.1(3) no
C25 C24 C34 C35 -158.7(2) no
C33 C34 C35 C36 -0.4(4) no
C24 C34 C35 C36 178.6(2) no
C32 N31 C36 C35 1.1(4) no
C34 C35 C36 N31 -0.4(5) no
